data_4320570
loop_
_publ_author_name
'Bao-Qing Ma'
'Hao-Ling Sun'
'Song Gao'
'Guang-Xian Xu'

_publ_section_title
;
 Variable Dimensionality from Mononuclear and Trinuclear to One and Two
 Dimensions: A Series of Copper(II) Compounds with 4,4'-Dipyridine Dioxide
;
_journal_name_full 'Inorganic Chemistry'
_journal_page_first 6247
_journal_page_last 6253
_journal_paper_doi 10.1021/ic0104712
_journal_volume 40
_journal_year 2001
_chemical_formula_sum 'C100 H104 Cl6 Cu3 N20 O56'
_chemical_formula_weight 2885.35
_chemical_name_systematic
;
   ?
;
_space_group_IT_number 14
_symmetry_cell_setting monoclinic
_symmetry_space_group_name_Hall '-P 2ybc'
_symmetry_space_group_name_H-M 'P 1 21/c 1'
_atom_sites_solution_hydrogens geom
_atom_sites_solution_primary direct
_atom_sites_solution_secondary difmap
_audit_creation_method SHELXL-97
_cell_angle_alpha 90.00
_cell_angle_beta 110.4527(16)
_cell_angle_gamma 90.00
_cell_formula_units_Z 2
_cell_length_a 18.3842(8)
_cell_length_b 16.5424(4)
_cell_length_c 20.9112(8)
_cell_measurement_temperature 293(2)
_cell_volume 5958.6(4)
_computing_molecular_graphics 'Siemens SHELXTL (1990)'
_computing_publication_material 'Siemens SHELXL-97'
_computing_structure_refinement 'SHELXL-97 (Sheldrick, 1997)'
_computing_structure_solution 'SHELXS-97 (Sheldrick, 1990)'
_diffrn_ambient_temperature 293(2)
_diffrn_detector_area_resol_mean 0.71
_diffrn_measured_fraction_theta_full 0.991
_diffrn_measured_fraction_theta_max 0.991
_diffrn_measurement_device_type 'Nonius Kappa CCD'
_diffrn_measurement_method CCD
_diffrn_radiation_monochromator graphite
_diffrn_radiation_source 'fine-focus sealed tube'
_diffrn_radiation_type MoK\a
_diffrn_radiation_wavelength 0.71073
_diffrn_reflns_av_R_equivalents 0.0880
_diffrn_reflns_av_sigmaI/netI 0.0789
_diffrn_reflns_limit_h_max 21
_diffrn_reflns_limit_h_min -21
_diffrn_reflns_limit_k_max 19
_diffrn_reflns_limit_k_min -19
_diffrn_reflns_limit_l_max 24
_diffrn_reflns_limit_l_min -24
_diffrn_reflns_number 35373
_diffrn_reflns_theta_full 25.00
_diffrn_reflns_theta_max 25.00
_diffrn_reflns_theta_min 3.42
_exptl_absorpt_coefficient_mu 0.773
_exptl_absorpt_correction_T_max 0.923
_exptl_absorpt_correction_T_min 0.831
_exptl_absorpt_correction_type SORTAV
_exptl_crystal_colour brown
_exptl_crystal_density_diffrn 1.608
_exptl_crystal_density_method 'not measured'
_exptl_crystal_description block
_exptl_crystal_F_000 2962
_exptl_crystal_size_max 0.30
_exptl_crystal_size_mid 0.30
_exptl_crystal_size_min 0.10
_refine_diff_density_max 1.135
_refine_diff_density_min -0.536
_refine_diff_density_rms 0.095
_refine_ls_extinction_method none
_refine_ls_goodness_of_fit_ref 1.014
_refine_ls_hydrogen_treatment mixed
_refine_ls_matrix_type full
_refine_ls_number_parameters 968
_refine_ls_number_reflns 10407
_refine_ls_number_restraints 17
_refine_ls_restrained_S_all 1.027
_refine_ls_R_factor_all 0.1281
_refine_ls_R_factor_gt 0.0731
_refine_ls_shift/su_max 0.001
_refine_ls_shift/su_mean 0.000
_refine_ls_structure_factor_coef Fsqd
_refine_ls_weighting_details 'calc w=1/[\s^2^(Fo^2^)+(0.1414P)^2^+2.7609P] where P=(Fo^2^+2Fc^2^)/3'
_refine_ls_weighting_scheme calc
_refine_ls_wR_factor_gt 0.1920
_refine_ls_wR_factor_ref 0.2340
_reflns_number_gt 6284
_reflns_number_total 10407
_reflns_threshold_expression >2sigma(I)
_cod_data_source_file ic0104712_3.cif
_cod_data_source_block Compound3
_cod_depositor_comments
;
The following automatic conversions were performed:

'_symmetry_cell_setting' value 'Monoclinic' changed to 'monoclinic'
according to the built-in table from CIF Core dictionary named
'cif_core.dic' version 2.4.1 from 2010-06-29.

Automatic conversion script
Id: cif_fix_values 1646 2011-03-28 12:23:43Z adriana 
;
_cod_database_code 4320570

loop_
_symmetry_equiv_pos_as_xyz
'x, y, z'
'-x, y+1/2, -z+1/2'
'-x, -y, -z'
'x, -y-1/2, z-1/2'

loop_
_atom_site_label
_atom_site_type_symbol
_atom_site_fract_x
_atom_site_fract_y
_atom_site_fract_z
_atom_site_U_iso_or_equiv
_atom_site_adp_type
_atom_site_occupancy
_atom_site_symmetry_multiplicity
_atom_site_calc_flag
_atom_site_refinement_flags
_atom_site_disorder_assembly
_atom_site_disorder_group
Cu1 Cu 0.18964(4) 0.47775(4) -0.51597(3) 0.0416(2) Uani 1 1 d . . .
Cu2 Cu 0.5000 0.0000 0.0000 0.0372(3) Uani 1 2 d S . .
Cl1 Cl 0.48936(19) 0.37387(14) -0.13536(14) 0.1052(9) Uani 1 1 d . . .
Cl2 Cl 1.0880(4) 0.4406(3) 0.9043(3) 0.1047(16) Uani 0.50 1 d PD . .
Cl2' Cl 1.1303(5) 0.4006(4) 0.8562(4) 0.154(3) Uani 0.50 1 d PD . .
Cl3 Cl 0.77513(13) 0.14912(11) 0.37467(10) 0.0794(6) Uani 1 1 d . . .
O1 O 0.1789(3) 0.3426(3) -0.4787(2) 0.0652(13) Uani 1 1 d . . .
O2 O 0.4691(2) -0.0225(2) -0.1182(2) 0.0508(10) Uani 1 1 d . . .
O3 O 0.3022(2) 0.4858(2) -0.4598(2) 0.0503(10) Uani 1 1 d . . .
O4 O 0.5756(3) 0.7872(3) -0.0489(3) 0.100(2) Uani 1 1 d . . .
O5 O 0.5690(2) 0.0905(2) -0.00873(19) 0.0462(10) Uani 1 1 d . . .
O6 O 0.8068(3) 0.5164(3) 0.3153(2) 0.0709(14) Uani 1 1 d . . .
O7 O 0.9366(3) 0.3706(4) 0.4378(2) 0.0773(16) Uani 1 1 d . . .
O8 O 1.2248(4) 0.0144(3) 0.8051(2) 0.0785(16) Uani 1 1 d . . .
O9 O -0.2003(3) 0.1215(3) -0.9485(2) 0.0627(13) Uani 1 1 d . . .
O10 O 0.0807(2) 0.4813(3) -0.5797(2) 0.0554(11) Uani 1 1 d . . .
O11 O 0.1589(3) 0.5238(3) -0.4453(2) 0.0594(12) Uani 1 1 d . . .
O12 O 0.2248(3) 0.4255(3) -0.5824(2) 0.0536(11) Uani 1 1 d . . .
O13 O 0.4137(2) 0.0719(2) -0.00759(19) 0.0422(9) Uani 1 1 d . . .
O14 O 0.2959(3) 0.2786(4) -0.5738(3) 0.0944(18) Uani 1 1 d . . .
O15 O 0.6844(13) 0.0300(14) 0.4888(10) 0.322(11) Uani 1 1 d . . .
O16 O 0.6652(15) -0.0957(11) 0.5511(12) 0.355(13) Uani 1 1 d . . .
O17 O 0.4219(8) 0.3763(6) -0.1869(7) 0.242(8) Uani 1 1 d . . .
O18 O 0.5181(7) 0.2986(5) -0.1270(5) 0.184(5) Uani 1 1 d . . .
O19 O 0.4862(15) 0.4115(17) -0.0854(13) 0.406(17) Uani 1 1 d . . .
O20 O 0.5398(7) 0.4278(7) -0.1488(9) 0.241(7) Uani 1 1 d . . .
O21 O 1.0797(18) 0.4756(17) 0.9642(12) 0.359(16) Uiso 0.50 1 d PD . .
O21' O 1.2173(11) 0.3718(18) 0.8621(14) 0.359(16) Uiso 0.50 1 d PD . .
O22 O 1.0153(8) 0.4333(12) 0.8481(10) 0.209(11) Uani 0.50 1 d PD . .
O22' O 1.0931(11) 0.3936(7) 0.7856(7) 0.33(3) Uani 0.50 1 d PD . .
O23 O 1.1211(7) 0.3583(6) 0.9095(6) 0.236(7) Uani 1 1 d D . .
O24 O 1.1466(6) 0.4879(6) 0.8839(5) 0.204(6) Uani 1 1 d D . .
O25 O 0.7805(5) 0.2158(5) 0.4172(3) 0.132(3) Uani 1 1 d . . .
O26 O 0.8376(4) 0.1567(5) 0.3455(4) 0.118(2) Uani 1 1 d . . .
O27 O 0.7045(4) 0.1521(4) 0.3193(3) 0.101(2) Uani 1 1 d . . .
O28 O 0.7824(6) 0.0727(4) 0.4068(4) 0.137(3) Uani 1 1 d . . .
N1 N 0.2228(3) 0.2941(3) -0.4307(3) 0.0478(12) Uani 1 1 d . . .
N2 N 0.4295(3) 0.0280(3) -0.1677(2) 0.0416(11) Uani 1 1 d . . .
N3 N 0.3341(3) 0.5297(3) -0.4033(2) 0.0403(11) Uani 1 1 d . . .
N4 N 0.5350(3) 0.7467(3) -0.1052(3) 0.0603(15) Uani 1 1 d . . .
N5 N 0.6045(3) 0.1469(3) 0.0379(2) 0.0419(11) Uani 1 1 d . . .
N6 N 0.7774(3) 0.4564(3) 0.2717(3) 0.0512(13) Uani 1 1 d . . .
N7 N 0.9750(3) 0.3223(4) 0.4881(3) 0.0649(16) Uani 1 1 d . . .
N8 N 1.1839(4) 0.0634(3) 0.7555(3) 0.0613(15) Uani 1 1 d . . .
N9 N -0.1577(3) 0.1690(3) -0.8995(2) 0.0467(12) Uani 1 1 d . . .
N10 N 0.0485(3) 0.4301(3) -0.6312(2) 0.0413(11) Uani 1 1 d . . .
C1 C 0.2561(4) 0.3203(4) -0.3667(3) 0.0518(16) Uani 1 1 d . . .
H1A H 0.246(4) 0.368(5) -0.359(3) 0.062 Uiso 1 1 d . . .
C2 C 0.2975(4) 0.2703(4) -0.3161(3) 0.0488(16) Uani 1 1 d . . .
H2A H 0.318(4) 0.284(4) -0.282(4) 0.059 Uiso 1 1 d . . .
C3 C 0.3086(3) 0.1886(3) -0.3280(3) 0.0405(13) Uani 1 1 d . . .
C4 C 0.2755(4) 0.1633(4) -0.3957(3) 0.0525(16) Uani 1 1 d . . .
H4A H 0.271(4) 0.105(4) -0.406(3) 0.063 Uiso 1 1 d . . .
C5 C 0.2323(4) 0.2170(4) -0.4462(3) 0.0580(17) Uani 1 1 d . . .
H5A H 0.207(4) 0.208(4) -0.494(4) 0.070 Uiso 1 1 d . . .
C6 C 0.3506(3) 0.1324(3) -0.2730(3) 0.0383(12) Uani 1 1 d . . .
C7 C 0.3935(4) 0.1599(4) -0.2075(3) 0.0493(15) Uani 1 1 d . . .
H7A H 0.398(4) 0.215(4) -0.196(3) 0.059 Uiso 1 1 d . . .
C8 C 0.4320(4) 0.1084(3) -0.1560(3) 0.0511(16) Uani 1 1 d . . .
H8B H 0.463(4) 0.122(4) -0.109(3) 0.061 Uiso 1 1 d . . .
C9 C 0.3891(4) -0.0005(4) -0.2303(3) 0.0530(17) Uani 1 1 d . . .
H9A H 0.391(4) -0.047(4) -0.242(4) 0.064 Uiso 1 1 d . . .
C10 C 0.3504(4) 0.0493(4) -0.2827(3) 0.0498(15) Uani 1 1 d . . .
H10A H 0.323(4) 0.028(4) -0.327(4) 0.060 Uiso 1 1 d . . .
C11 C 0.3235(4) 0.6105(4) -0.4033(3) 0.0442(14) Uani 1 1 d . . .
H11B H 0.290(4) 0.635(4) -0.437(3) 0.053 Uiso 1 1 d . . .
C12 C 0.3611(3) 0.6545(4) -0.3459(3) 0.0444(14) Uani 1 1 d . . .
H12A H 0.354(4) 0.708(4) -0.340(3) 0.053 Uiso 1 1 d . . .
C13 C 0.4095(3) 0.6178(3) -0.2864(3) 0.0370(12) Uani 1 1 d . . .
C14 C 0.4165(3) 0.5338(3) -0.2884(3) 0.0449(14) Uani 1 1 d . . .
H14A H 0.457(4) 0.504(4) -0.244(3) 0.054 Uiso 1 1 d . . .
C15 C 0.3792(3) 0.4916(4) -0.3468(3) 0.0474(14) Uani 1 1 d . . .
H15A H 0.386(4) 0.429(4) -0.352(3) 0.057 Uiso 1 1 d . . .
C16 C 0.4524(3) 0.6640(3) -0.2235(3) 0.0410(13) Uani 1 1 d . . .
C17 C 0.4556(4) 0.7469(4) -0.2212(4) 0.0519(16) Uani 1 1 d . . .
H17A H 0.435(4) 0.767(4) -0.258(4) 0.062 Uiso 1 1 d . . .
C18 C 0.4970(4) 0.7879(4) -0.1626(4) 0.0578(17) Uani 1 1 d . . .
H18A H 0.490(4) 0.852(5) -0.160(3) 0.069 Uiso 1 1 d . . .
C19 C 0.5338(4) 0.6671(4) -0.1042(4) 0.0643(19) Uani 1 1 d . . .
H19A H 0.567(4) 0.639(4) -0.053(4) 0.077 Uiso 1 1 d . . .
C20 C 0.4926(4) 0.6247(4) -0.1624(3) 0.0513(15) Uani 1 1 d . . .
H20A H 0.496(4) 0.564(4) -0.151(3) 0.062 Uiso 1 1 d . . .
C21 C 0.5919(4) 0.2251(4) 0.0190(3) 0.0582(18) Uani 1 1 d . . .
H21A H 0.565(4) 0.230(4) -0.034(4) 0.070 Uiso 1 1 d . . .
C22 C 0.6287(4) 0.2849(4) 0.0641(3) 0.0603(19) Uani 1 1 d . . .
H22B H 0.622(4) 0.332(5) 0.040(4) 0.072 Uiso 1 1 d . . .
C23 C 0.6775(3) 0.2685(3) 0.1293(3) 0.0405(13) Uani 1 1 d . . .
C24 C 0.6893(4) 0.1865(4) 0.1465(3) 0.0454(14) Uani 1 1 d . . .
H24B H 0.717(4) 0.176(4) 0.185(3) 0.054 Uiso 1 1 d . . .
C25 C 0.6544(3) 0.1277(4) 0.1001(3) 0.0435(14) Uani 1 1 d . . .
H25A H 0.673(3) 0.075(4) 0.121(3) 0.052 Uiso 1 1 d . . .
C26 C 0.7142(3) 0.3335(3) 0.1786(3) 0.0436(13) Uani 1 1 d . . .
C27 C 0.6993(5) 0.4147(4) 0.1614(4) 0.067(2) Uani 1 1 d . . .
H27A H 0.671(4) 0.449(5) 0.114(4) 0.081 Uiso 1 1 d . . .
C28 C 0.7302(5) 0.4737(4) 0.2078(4) 0.066(2) Uani 1 1 d . . .
H28A H 0.712(5) 0.525(5) 0.197(4) 0.080 Uiso 1 1 d . . .
C29 C 0.7943(4) 0.3784(4) 0.2899(3) 0.0507(16) Uani 1 1 d . . .
H29A H 0.822(4) 0.373(4) 0.323(4) 0.061 Uiso 1 1 d . . .
C30 C 0.7638(4) 0.3188(4) 0.2448(3) 0.0474(14) Uani 1 1 d . . .
H30A H 0.779(4) 0.269(4) 0.264(3) 0.057 Uiso 1 1 d . . .
C31 C 1.0116(5) 0.3528(5) 0.5515(4) 0.072(2) Uani 1 1 d . . .
H31B H 1.018(5) 0.402(5) 0.561(4) 0.087 Uiso 1 1 d . . .
C32 C 1.0528(4) 0.3029(5) 0.6039(4) 0.067(2) Uani 1 1 d . . .
H32 H 1.0790 0.3249 0.6467 0.081 Uiso 1 1 calc R . .
C33 C 1.0560(4) 0.2215(4) 0.5944(3) 0.0553(17) Uani 1 1 d . . .
C34 C 1.0193(4) 0.1929(6) 0.5292(4) 0.070(2) Uani 1 1 d . . .
H34B H 1.026(5) 0.135(5) 0.513(4) 0.084 Uiso 1 1 d . . .
C35 C 0.9786(5) 0.2432(5) 0.4772(4) 0.070(2) Uani 1 1 d . . .
H35A H 0.946(4) 0.224(5) 0.425(4) 0.084 Uiso 1 1 d . . .
C36 C 1.0997(4) 0.1671(4) 0.6510(3) 0.0554(17) Uani 1 1 d . . .
C37 C 1.1436(4) 0.1951(4) 0.7159(3) 0.0580(17) Uani 1 1 d . . .
H37A H 1.140(4) 0.248(5) 0.726(4) 0.070 Uiso 1 1 d . . .
C38 C 1.1838(4) 0.1445(5) 0.7657(4) 0.0609(18) Uani 1 1 d . . .
H38A H 1.211(4) 0.162(5) 0.804(4) 0.073 Uiso 1 1 d . . .
C39 C 1.1421(6) 0.0332(5) 0.6947(4) 0.083(3) Uani 1 1 d . . .
H39A H 1.126(5) -0.033(5) 0.687(4) 0.100 Uiso 1 1 d . . .
C40 C 1.1015(6) 0.0832(5) 0.6421(4) 0.077(2) Uani 1 1 d . . .
H40A H 1.069(5) 0.052(5) 0.605(4) 0.092 Uiso 1 1 d . . .
C41 C -0.1257(4) 0.1410(4) -0.8345(3) 0.0512(15) Uani 1 1 d . . .
H41A H -0.145(4) 0.085(4) -0.833(3) 0.061 Uiso 1 1 d . . .
C42 C -0.0821(4) 0.1914(4) -0.7832(3) 0.0475(15) Uani 1 1 d . . .
H42A H -0.061(4) 0.173(4) -0.740(3) 0.057 Uiso 1 1 d . . .
C43 C -0.0713(3) 0.2722(3) -0.7948(3) 0.0384(12) Uani 1 1 d . . .
C44 C -0.1065(3) 0.2992(4) -0.8614(3) 0.0455(14) Uani 1 1 d . . .
H44A H -0.103(3) 0.371(4) -0.872(3) 0.055 Uiso 1 1 d . . .
C45 C -0.1481(4) 0.2470(4) -0.9133(3) 0.0487(15) Uani 1 1 d . . .
H45A H -0.175(4) 0.260(4) -0.960(4) 0.058 Uiso 1 1 d . . .
C46 C -0.0288(3) 0.3279(3) -0.7388(3) 0.0383(12) Uani 1 1 d . . .
C47 C 0.0239(3) 0.2984(4) -0.6773(3) 0.0429(13) Uani 1 1 d . . .
H47A H 0.037(3) 0.239(4) -0.670(3) 0.051 Uiso 1 1 d . . .
C48 C 0.0615(3) 0.3507(4) -0.6248(3) 0.0441(14) Uani 1 1 d . . .
H48A H 0.091(4) 0.335(4) -0.591(3) 0.053 Uiso 1 1 d . . .
C49 C -0.0017(4) 0.4606(4) -0.6897(3) 0.0495(15) Uani 1 1 d . . .
H49A H -0.006(4) 0.521(4) -0.685(3) 0.059 Uiso 1 1 d . . .
C50 C -0.0398(4) 0.4104(3) -0.7432(3) 0.0454(14) Uani 1 1 d . . .
H50A H -0.071(4) 0.432(4) -0.781(3) 0.055 Uiso 1 1 d . . .

loop_
_atom_site_aniso_label
_atom_site_aniso_U_11
_atom_site_aniso_U_22
_atom_site_aniso_U_33
_atom_site_aniso_U_23
_atom_site_aniso_U_13
_atom_site_aniso_U_12
Cu1 0.0408(4) 0.0467(4) 0.0309(4) -0.0076(3) 0.0045(3) 0.0020(3)
Cu2 0.0376(5) 0.0323(5) 0.0357(5) 0.0036(4) 0.0054(4) 0.0037(4)
Cl1 0.143(2) 0.0588(13) 0.0923(18) 0.0115(11) 0.0142(17) 0.0071(14)
Cl2 0.132(5) 0.080(3) 0.104(4) 0.032(3) 0.043(4) 0.000(3)
Cl2' 0.174(6) 0.083(3) 0.134(5) 0.053(4) -0.035(5) -0.055(4)
Cl3 0.0961(15) 0.0564(10) 0.0671(12) -0.0001(9) 0.0053(11) 0.0167(10)
O1 0.066(3) 0.052(3) 0.057(3) 0.025(2) -0.004(2) -0.001(2)
O2 0.055(3) 0.042(2) 0.046(2) 0.0133(18) 0.005(2) 0.0125(19)
O3 0.043(2) 0.057(2) 0.044(2) -0.0250(19) 0.0050(19) -0.0022(19)
O4 0.086(4) 0.072(3) 0.088(4) -0.048(3) -0.035(3) 0.020(3)
O5 0.057(3) 0.043(2) 0.036(2) -0.0021(17) 0.0134(19) -0.0053(19)
O6 0.112(4) 0.048(3) 0.047(3) -0.008(2) 0.021(3) -0.007(3)
O7 0.079(3) 0.108(4) 0.045(3) 0.019(3) 0.022(3) 0.045(3)
O8 0.120(5) 0.065(3) 0.051(3) 0.018(2) 0.031(3) 0.033(3)
O9 0.064(3) 0.055(3) 0.046(3) -0.018(2) -0.010(2) -0.002(2)
O10 0.043(2) 0.052(2) 0.056(3) -0.021(2) -0.002(2) 0.0027(19)
O11 0.069(3) 0.068(3) 0.040(2) 0.001(2) 0.019(2) 0.024(2)
O12 0.062(3) 0.057(3) 0.036(2) -0.0073(18) 0.010(2) 0.008(2)
O13 0.042(2) 0.037(2) 0.040(2) 0.0028(16) 0.0050(17) 0.0060(16)
O14 0.084(4) 0.077(4) 0.101(5) 0.002(3) 0.005(3) 0.013(3)
O15 0.37(3) 0.37(3) 0.256(19) 0.063(17) 0.158(19) 0.10(2)
O16 0.49(3) 0.226(17) 0.45(3) -0.160(18) 0.30(3) -0.123(19)
O17 0.204(11) 0.123(8) 0.269(14) 0.053(9) -0.082(11) -0.015(8)
O18 0.265(12) 0.093(6) 0.129(7) 0.041(5) -0.011(7) 0.024(7)
O19 0.39(3) 0.51(4) 0.40(3) -0.28(3) 0.25(2) -0.08(3)
O20 0.175(10) 0.121(8) 0.39(2) 0.092(10) 0.050(12) -0.016(7)
O22 0.153(18) 0.21(2) 0.21(2) -0.113(19) 0.002(17) -0.040(16)
O22' 0.30(3) 0.088(10) 0.31(3) 0.135(15) -0.26(3) -0.114(15)
O23 0.265(14) 0.145(8) 0.211(12) 0.097(9) -0.027(10) -0.052(9)
O24 0.205(11) 0.150(8) 0.179(10) 0.070(7) -0.032(8) -0.084(8)
O25 0.152(7) 0.122(6) 0.083(5) -0.045(4) -0.009(4) 0.036(5)
O26 0.119(6) 0.111(5) 0.136(6) 0.001(4) 0.059(5) 0.010(4)
O27 0.095(4) 0.085(4) 0.091(4) -0.014(3) -0.006(3) -0.003(3)
O28 0.184(8) 0.093(5) 0.121(6) 0.043(4) 0.038(6) 0.029(5)
N1 0.050(3) 0.039(3) 0.046(3) 0.011(2) 0.006(2) -0.001(2)
N2 0.042(3) 0.038(3) 0.040(3) 0.009(2) 0.008(2) 0.005(2)
N3 0.034(2) 0.045(3) 0.038(3) -0.009(2) 0.007(2) 0.002(2)
N4 0.045(3) 0.054(3) 0.063(4) -0.026(3) -0.005(3) 0.004(3)
N5 0.048(3) 0.039(3) 0.038(3) 0.003(2) 0.014(2) -0.001(2)
N6 0.069(3) 0.048(3) 0.040(3) -0.003(2) 0.023(3) -0.005(3)
N7 0.050(3) 0.100(5) 0.048(4) 0.014(3) 0.021(3) 0.030(3)
N8 0.089(4) 0.054(3) 0.050(3) 0.007(3) 0.036(3) 0.016(3)
N9 0.042(3) 0.051(3) 0.041(3) -0.011(2) 0.008(2) 0.002(2)
N10 0.038(3) 0.039(3) 0.041(3) -0.008(2) 0.006(2) 0.000(2)
C1 0.054(4) 0.038(3) 0.056(4) 0.006(3) 0.009(3) -0.001(3)
C2 0.049(4) 0.044(3) 0.042(4) 0.004(3) 0.002(3) -0.005(3)
C3 0.036(3) 0.042(3) 0.040(3) 0.005(2) 0.009(2) -0.002(2)
C4 0.060(4) 0.049(4) 0.037(3) 0.002(3) 0.002(3) 0.007(3)
C5 0.064(4) 0.058(4) 0.037(4) 0.011(3) -0.001(3) 0.004(3)
C6 0.042(3) 0.035(3) 0.035(3) 0.007(2) 0.010(2) 0.003(2)
C7 0.063(4) 0.036(3) 0.039(3) 0.004(3) 0.006(3) 0.000(3)
C8 0.059(4) 0.034(3) 0.046(4) 0.001(3) 0.002(3) -0.001(3)
C9 0.064(4) 0.032(3) 0.050(4) -0.004(3) 0.003(3) 0.003(3)
C10 0.055(4) 0.040(3) 0.048(4) -0.001(3) 0.010(3) 0.003(3)
C11 0.041(3) 0.042(3) 0.045(4) 0.002(3) 0.009(3) 0.003(3)
C12 0.047(3) 0.034(3) 0.047(4) -0.005(3) 0.010(3) 0.003(3)
C13 0.034(3) 0.037(3) 0.039(3) -0.003(2) 0.011(2) 0.001(2)
C14 0.044(3) 0.039(3) 0.042(3) -0.003(3) 0.003(3) -0.002(3)
C15 0.041(3) 0.039(3) 0.053(4) -0.005(3) 0.007(3) 0.002(3)
C16 0.030(3) 0.046(3) 0.043(3) -0.006(2) 0.008(3) 0.001(2)
C17 0.051(4) 0.041(3) 0.052(4) -0.003(3) 0.004(3) 0.000(3)
C18 0.050(4) 0.046(4) 0.064(5) -0.015(3) 0.003(3) -0.003(3)
C19 0.072(5) 0.052(4) 0.052(4) -0.013(3) 0.001(4) 0.006(3)
C20 0.054(4) 0.043(3) 0.045(4) -0.004(3) 0.002(3) 0.001(3)
C21 0.080(5) 0.041(3) 0.041(4) 0.012(3) 0.004(3) 0.003(3)
C22 0.082(5) 0.031(3) 0.050(4) 0.014(3) 0.001(3) -0.004(3)
C23 0.040(3) 0.041(3) 0.038(3) 0.000(2) 0.010(3) 0.000(2)
C24 0.045(3) 0.055(4) 0.032(3) 0.011(3) 0.008(3) 0.008(3)
C25 0.041(3) 0.039(3) 0.044(4) 0.006(3) 0.007(3) 0.004(3)
C26 0.043(3) 0.046(3) 0.040(3) 0.004(2) 0.012(3) -0.002(3)
C27 0.091(5) 0.050(4) 0.044(4) 0.003(3) 0.003(4) -0.006(4)
C28 0.098(6) 0.045(4) 0.045(4) 0.005(3) 0.010(4) 0.002(4)
C29 0.054(4) 0.058(4) 0.034(4) 0.003(3) 0.007(3) 0.004(3)
C30 0.052(4) 0.045(3) 0.040(3) 0.003(3) 0.011(3) 0.007(3)
C31 0.076(5) 0.073(5) 0.068(5) 0.001(4) 0.026(4) 0.026(4)
C32 0.068(5) 0.075(5) 0.055(4) 0.002(4) 0.015(4) 0.024(4)
C33 0.044(4) 0.073(5) 0.054(4) 0.006(3) 0.024(3) 0.014(3)
C34 0.062(5) 0.097(6) 0.049(4) 0.010(4) 0.017(4) 0.016(4)
C35 0.072(5) 0.078(5) 0.058(5) 0.000(4) 0.020(4) 0.015(4)
C36 0.046(4) 0.077(5) 0.049(4) 0.005(3) 0.024(3) 0.006(3)
C37 0.077(5) 0.051(4) 0.053(4) 0.006(3) 0.032(4) 0.004(4)
C38 0.071(5) 0.066(5) 0.045(4) 0.010(3) 0.020(4) 0.006(4)
C39 0.131(8) 0.058(5) 0.055(5) -0.005(4) 0.026(5) 0.006(5)
C40 0.100(6) 0.065(5) 0.052(5) -0.004(4) 0.010(4) 0.011(4)
C41 0.052(4) 0.048(3) 0.040(4) -0.002(3) -0.002(3) 0.002(3)
C42 0.058(4) 0.040(3) 0.038(3) -0.001(3) 0.009(3) 0.001(3)
C43 0.035(3) 0.045(3) 0.034(3) -0.005(2) 0.011(2) 0.001(2)
C44 0.043(3) 0.056(4) 0.035(3) 0.001(3) 0.011(3) -0.003(3)
C45 0.047(4) 0.061(4) 0.033(3) -0.007(3) 0.008(3) -0.004(3)
C46 0.030(3) 0.047(3) 0.037(3) -0.001(2) 0.010(2) -0.004(2)
C47 0.041(3) 0.040(3) 0.042(3) -0.002(2) 0.007(3) 0.002(3)
C48 0.043(3) 0.049(4) 0.030(3) 0.000(2) -0.001(3) 0.004(3)
C49 0.049(4) 0.042(3) 0.047(4) -0.002(3) 0.004(3) 0.003(3)
C50 0.045(3) 0.035(3) 0.043(3) 0.005(2) -0.002(3) -0.002(3)

loop_
_atom_type_symbol
_atom_type_description
_atom_type_scat_dispersion_real
_atom_type_scat_dispersion_imag
_atom_type_scat_source
C C 0.0033 0.0016 'International Tables Vol C Tables 4.2.6.8 and 6.1.1.4'
H H 0.0000 0.0000 'International Tables Vol C Tables 4.2.6.8 and 6.1.1.4'
N N 0.0061 0.0033 'International Tables Vol C Tables 4.2.6.8 and 6.1.1.4'
O O 0.0106 0.0060 'International Tables Vol C Tables 4.2.6.8 and 6.1.1.4'
Cl Cl 0.1484 0.1585 'International Tables Vol C Tables 4.2.6.8 and 6.1.1.4'
Cu Cu 0.3201 1.2651 'International Tables Vol C Tables 4.2.6.8 and 6.1.1.4'

loop_
_geom_angle_atom_site_label_1
_geom_angle_atom_site_label_2
_geom_angle_atom_site_label_3
_geom_angle
_geom_angle_site_symmetry_1
_geom_angle_site_symmetry_3
_geom_angle_publ_flag
O11 Cu1 O12 175.80(18) . . ?
O11 Cu1 O10 90.33(19) . . ?
O12 Cu1 O10 92.51(18) . . ?
O11 Cu1 O3 92.50(18) . . ?
O12 Cu1 O3 85.07(17) . . ?
O10 Cu1 O3 172.24(19) . . ?
O11 Cu1 O1 92.33(19) . . ?
O12 Cu1 O1 84.40(18) . . ?
O10 Cu1 O1 93.86(17) . . ?
O3 Cu1 O1 93.24(17) . . ?
O13 Cu2 O13 180.0(3) 3_655 . ?
O13 Cu2 O5 93.45(16) 3_655 3_655 ?
O13 Cu2 O5 86.55(16) . 3_655 ?
O13 Cu2 O5 86.55(16) 3_655 . ?
O13 Cu2 O5 93.45(16) . . ?
O5 Cu2 O5 180.0(3) 3_655 . ?
O13 Cu2 O2 96.87(14) 3_655 3_655 ?
O13 Cu2 O2 83.13(14) . 3_655 ?
O5 Cu2 O2 87.20(15) 3_655 3_655 ?
O5 Cu2 O2 92.80(15) . 3_655 ?
O13 Cu2 O2 83.13(14) 3_655 . ?
O13 Cu2 O2 96.87(14) . . ?
O5 Cu2 O2 92.80(15) 3_655 . ?
O5 Cu2 O2 87.20(15) . . ?
O2 Cu2 O2 180.00(6) 3_655 . ?
O19 Cl1 O17 111.4(15) . . ?
O19 Cl1 O18 119.4(16) . . ?
O17 Cl1 O18 110.3(7) . . ?
O19 Cl1 O20 94.6(13) . . ?
O17 Cl1 O20 108.5(9) . . ?
O18 Cl1 O20 111.3(9) . . ?
O21 Cl2 O22 113.2(13) . . ?
O21 Cl2 O23 118.3(13) . . ?
O22 Cl2 O23 102.9(9) . . ?
O21 Cl2 O24 110.0(12) . . ?
O22 Cl2 O24 111.3(10) . . ?
O23 Cl2 O24 100.4(7) . . ?
O21 Cl2 Cl2' 158.6(13) . . ?
O22 Cl2 Cl2' 88.2(9) . . ?
O23 Cl2 Cl2' 52.6(5) . . ?
O24 Cl2 Cl2' 59.2(5) . . ?
O23 Cl2' O22' 131.3(8) . . ?
O23 Cl2' O24 103.6(8) . . ?
O22' Cl2' O24 115.7(6) . . ?
O23 Cl2' Cl2 58.8(6) . . ?
O22' Cl2' Cl2 121.9(11) . . ?
O24 Cl2' Cl2 57.1(5) . . ?
O23 Cl2' O21' 100.7(10) . . ?
O22' Cl2' O21' 99.1(12) . . ?
O24 Cl2' O21' 100.8(11) . . ?
Cl2 Cl2' O21' 138.3(11) . . ?
O23 Cl2' O22 78.2(8) . . ?
O22' Cl2' O22 80.3(11) . . ?
O24 Cl2' O22 81.4(7) . . ?
Cl2 Cl2' O22 42.6(5) . . ?
O21' Cl2' O22 177.7(12) . . ?
O25 Cl3 O27 109.6(4) . . ?
O25 Cl3 O28 115.3(5) . . ?
O27 Cl3 O28 109.2(5) . . ?
O25 Cl3 O26 107.7(5) . . ?
O27 Cl3 O26 106.5(5) . . ?
O28 Cl3 O26 108.3(5) . . ?
N1 O1 Cu1 135.8(4) . . ?
N2 O2 Cu2 125.5(3) . . ?
N3 O3 Cu1 127.0(3) . . ?
N5 O5 Cu2 127.8(3) . . ?
N10 O10 Cu1 125.6(3) . . ?
Cl2 O22 Cl2' 49.1(6) . . ?
Cl2' O23 Cl2 68.6(5) . . ?
Cl2 O24 Cl2' 63.7(5) . . ?
O1 N1 C1 120.7(5) . . ?
O1 N1 C5 119.5(5) . . ?
C1 N1 C5 119.8(5) . . ?
O2 N2 C9 120.1(5) . . ?
O2 N2 C8 120.2(5) . . ?
C9 N2 C8 119.7(5) . . ?
O3 N3 C15 117.9(5) . . ?
O3 N3 C11 121.3(5) . . ?
C15 N3 C11 120.8(5) . . ?
C19 N4 O4 119.7(6) . . ?
C19 N4 C18 120.9(6) . . ?
O4 N4 C18 119.4(6) . . ?
C25 N5 O5 122.3(5) . . ?
C25 N5 C21 119.9(5) . . ?
O5 N5 C21 117.7(5) . . ?
O6 N6 C28 119.3(5) . . ?
O6 N6 C29 121.4(5) . . ?
C28 N6 C29 119.3(5) . . ?
O7 N7 C35 120.3(6) . . ?
O7 N7 C31 120.1(7) . . ?
C35 N7 C31 119.6(6) . . ?
O8 N8 C39 120.0(6) . . ?
O8 N8 C38 120.8(6) . . ?
C39 N8 C38 119.2(6) . . ?
O9 N9 C45 119.6(5) . . ?
O9 N9 C41 120.5(5) . . ?
C45 N9 C41 119.9(5) . . ?
C48 N10 O10 122.1(5) . . ?
C48 N10 C49 120.1(5) . . ?
O10 N10 C49 117.7(5) . . ?
N1 C1 C2 121.6(6) . . ?
C1 C2 C3 121.9(6) . . ?
C4 C3 C2 115.5(5) . . ?
C4 C3 C6 121.9(5) . . ?
C2 C3 C6 122.6(5) . . ?
C5 C4 C3 120.5(6) . . ?
N1 C5 C4 120.7(6) . . ?
C10 C6 C7 115.9(5) . . ?
C10 C6 C3 122.5(5) . . ?
C7 C6 C3 121.6(5) . . ?
C8 C7 C6 122.1(6) . . ?
N2 C8 C7 119.9(6) . . ?
N2 C9 C10 121.9(6) . . ?
C9 C10 C6 120.6(6) . . ?
N3 C11 C12 119.8(6) . . ?
C11 C12 C13 121.5(6) . . ?
C12 C13 C14 116.4(5) . . ?
C12 C13 C16 122.8(5) . . ?
C14 C13 C16 120.8(5) . . ?
C15 C14 C13 120.8(6) . . ?
N3 C15 C14 120.7(6) . . ?
C17 C16 C20 115.6(5) . . ?
C17 C16 C13 123.3(5) . . ?
C20 C16 C13 121.2(5) . . ?
C16 C17 C18 121.9(6) . . ?
N4 C18 C17 120.0(6) . . ?
N4 C19 C20 120.0(7) . . ?
C19 C20 C16 121.6(6) . . ?
N5 C21 C22 119.9(6) . . ?
C21 C22 C23 122.3(6) . . ?
C22 C23 C24 115.9(5) . . ?
C22 C23 C26 122.0(5) . . ?
C24 C23 C26 122.1(5) . . ?
C25 C24 C23 121.0(5) . . ?
N5 C25 C24 120.8(5) . . ?
C30 C26 C27 115.3(6) . . ?
C30 C26 C23 123.3(5) . . ?
C27 C26 C23 121.3(5) . . ?
C28 C27 C26 120.9(6) . . ?
N6 C28 C27 121.5(7) . . ?
C30 C29 N6 120.3(6) . . ?
C29 C30 C26 122.6(6) . . ?
N7 C31 C32 120.3(8) . . ?
C33 C32 C31 121.2(7) . . ?
C32 C33 C34 116.8(7) . . ?
C32 C33 C36 121.5(7) . . ?
C34 C33 C36 121.6(7) . . ?
C35 C34 C33 121.4(8) . . ?
N7 C35 C34 120.5(8) . . ?
C37 C36 C40 115.2(6) . . ?
C37 C36 C33 123.0(7) . . ?
C40 C36 C33 121.8(6) . . ?
C38 C37 C36 121.6(7) . . ?
C37 C38 N8 121.7(7) . . ?
N8 C39 C40 120.8(8) . . ?
C39 C40 C36 121.4(7) . . ?
N9 C41 C42 120.2(6) . . ?
C41 C42 C43 122.0(6) . . ?
C42 C43 C44 116.2(5) . . ?
C42 C43 C46 122.0(5) . . ?
C44 C43 C46 121.7(5) . . ?
C45 C44 C43 121.4(6) . . ?
N9 C45 C44 120.3(6) . . ?
C50 C46 C47 116.4(5) . . ?
C50 C46 C43 122.6(5) . . ?
C47 C46 C43 121.0(5) . . ?
C48 C47 C46 120.4(6) . . ?
N10 C48 C47 121.1(5) . . ?
N10 C49 C50 120.5(6) . . ?
C49 C50 C46 121.5(6) . . ?

loop_
_geom_bond_atom_site_label_1
_geom_bond_atom_site_label_2
_geom_bond_distance
_geom_bond_site_symmetry_2
_geom_bond_publ_flag
Cu1 O11 1.915(4) . ?
Cu1 O12 1.929(4) . ?
Cu1 O10 1.981(4) . ?
Cu1 O3 1.995(4) . ?
Cu1 O1 2.398(4) . ?
Cu2 O13 1.944(4) 3_655 ?
Cu2 O13 1.944(4) . ?
Cu2 O5 2.012(4) 3_655 ?
Cu2 O5 2.012(4) . ?
Cu2 O2 2.365(4) 3_655 ?
Cu2 O2 2.365(4) . ?
Cl1 O19 1.235(15) . ?
Cl1 O17 1.329(10) . ?
Cl1 O18 1.341(9) . ?
Cl1 O20 1.385(12) . ?
Cl2 O21 1.435(14) . ?
Cl2 O22 1.444(12) . ?
Cl2 O23 1.481(11) . ?
Cl2 O24 1.509(10) . ?
Cl2 Cl2' 1.612(10) . ?
Cl2' O23 1.376(11) . ?
Cl2' O22' 1.400(12) . ?
Cl2' O24 1.545(11) . ?
Cl2' O21' 1.633(14) . ?
Cl2' O22 2.131(19) . ?
Cl3 O25 1.398(6) . ?
Cl3 O27 1.407(6) . ?
Cl3 O28 1.416(7) . ?
Cl3 O26 1.482(7) . ?
O1 N1 1.318(6) . ?
O2 N2 1.331(6) . ?
O3 N3 1.336(6) . ?
O4 N4 1.333(7) . ?
O5 N5 1.342(6) . ?
O6 N6 1.329(6) . ?
O7 N7 1.312(7) . ?
O8 N8 1.324(7) . ?
O9 N9 1.312(6) . ?
O10 N10 1.335(6) . ?
N1 C1 1.335(8) . ?
N1 C5 1.343(8) . ?
N2 C9 1.345(8) . ?
N2 C8 1.350(7) . ?
N3 C15 1.339(8) . ?
N3 C11 1.351(7) . ?
N4 C19 1.319(9) . ?
N4 C18 1.344(9) . ?
N5 C25 1.343(7) . ?
N5 C21 1.350(7) . ?
N6 C28 1.345(9) . ?
N6 C29 1.350(8) . ?
N7 C35 1.334(10) . ?
N7 C31 1.357(10) . ?
N8 C39 1.331(10) . ?
N8 C38 1.360(9) . ?
N9 C45 1.347(8) . ?
N9 C41 1.361(8) . ?
N10 C48 1.332(8) . ?
N10 C49 1.347(7) . ?
C1 C2 1.349(9) . ?
C2 C3 1.403(9) . ?
C3 C4 1.395(8) . ?
C3 C6 1.470(7) . ?
C4 C5 1.396(9) . ?
C6 C10 1.390(8) . ?
C6 C7 1.397(8) . ?
C7 C8 1.361(8) . ?
C9 C10 1.357(9) . ?
C11 C12 1.368(8) . ?
C12 C13 1.390(8) . ?
C13 C14 1.396(8) . ?
C13 C16 1.487(7) . ?
C14 C15 1.367(8) . ?
C16 C17 1.372(8) . ?
C16 C20 1.393(8) . ?
C17 C18 1.373(9) . ?
C19 C20 1.379(9) . ?
C21 C22 1.370(9) . ?
C22 C23 1.372(8) . ?
C23 C24 1.400(8) . ?
C23 C26 1.479(8) . ?
C24 C25 1.366(8) . ?
C26 C30 1.388(8) . ?
C26 C27 1.394(9) . ?
C27 C28 1.353(10) . ?
C29 C30 1.345(9) . ?
C31 C32 1.369(10) . ?
C32 C33 1.366(10) . ?
C33 C34 1.377(10) . ?
C33 C36 1.479(9) . ?
C34 C35 1.367(11) . ?
C36 C37 1.394(10) . ?
C36 C40 1.403(11) . ?
C37 C38 1.340(9) . ?
C39 C40 1.371(11) . ?
C41 C42 1.374(8) . ?
C42 C43 1.385(8) . ?
C43 C44 1.388(8) . ?
C43 C46 1.480(7) . ?
C44 C45 1.389(8) . ?
C46 C50 1.379(8) . ?
C46 C47 1.401(8) . ?
C47 C48 1.378(8) . ?
C49 C50 1.372(8) . ?
